data_4104226
loop_
_publ_author_name
'Marc-Etienne Moret'
'Peter Chen'

_publ_contact_author_email schweizer@org.chem.ethz.ch
_publ_contact_author_name 'B. Schweizer'
_publ_section_title
;
 Interaction of Organoplatinum(II) Complexes with Monovalent Coinage Metal
 Triflates
;
_journal_name_full 'Journal of the American Chemical Society'
_journal_page_first 5675
_journal_page_last 5690
_journal_paper_doi 10.1021/ja900449y
_journal_volume 131
_journal_year 2009
_chemical_compound_source 'LOC ETH Zurich'
_chemical_formula_moiety 'C34 H28 Cl10 Cu3 F9 N2 O9 Pt S3 '
_chemical_formula_sum 'C34 H28 Cl10 Cu3 F9 N2 O9 Pt S3'
_chemical_formula_weight 1616.035
_chemical_name_systematic
;
 ?
;
_space_group_IT_number 2
_symmetry_cell_setting triclinic
_symmetry_space_group_name_Hall '-P 1'
_symmetry_space_group_name_H-M 'P -1'
_atom_sites_solution_primary direct
_atom_sites_solution_secondary difmap
_audit_creation_method maXus
_cell_angle_alpha 77.4279(11)
_cell_angle_beta 80.5915(10)
_cell_angle_gamma 69.5194(9)
_cell_formula_units_Z 2
_cell_length_a 12.6180(2)
_cell_length_b 12.8711(3)
_cell_length_c 17.6498(4)
_cell_measurement_reflns_used 73165
_cell_measurement_temperature 223
_cell_measurement_theta_max 27.485
_cell_measurement_theta_min 2.753
_cell_volume 2608.91(10)
_computing_cell_refinement 'HKL Scalepack (Otwinowski & Minor 1997)'
_computing_data_collection KappaCCD
_computing_data_reduction 'Denzo and Scalepak (Otwinowski & Minor, 1997)'
_computing_structure_refinement 'SHELXL-97 (Sheldrick, 1997)'
_computing_structure_solution 'SIR97(Altomare et al., J. Appl. Cryst.,1999)'
_diffrn_measured_fraction_theta_full 0.988
_diffrn_measured_fraction_theta_max 0.988
_diffrn_measurement_device KappaCCD
_diffrn_measurement_method CCD
_diffrn_orient_matrix_type X=UH
_diffrn_orient_matrix_UB_11 -0.01759
_diffrn_orient_matrix_UB_12 0.00970
_diffrn_orient_matrix_UB_13 -0.08258
_diffrn_orient_matrix_UB_21 0.08137
_diffrn_orient_matrix_UB_22 0.01737
_diffrn_orient_matrix_UB_23 0.01300
_diffrn_orient_matrix_UB_31 0.00221
_diffrn_orient_matrix_UB_32 -0.05825
_diffrn_orient_matrix_UB_33 -0.00158
_diffrn_radiation_source 'fine-focus sealed tube'
_diffrn_radiation_type ' MoK\a'
_diffrn_radiation_wavelength_id all
_diffrn_reflns_av_R_equivalents 0.0947
_diffrn_reflns_limit_h_max 16
_diffrn_reflns_limit_h_min -16
_diffrn_reflns_limit_k_max 16
_diffrn_reflns_limit_k_min -16
_diffrn_reflns_limit_l_max 20
_diffrn_reflns_limit_l_min -22
_diffrn_reflns_number 36432
_diffrn_reflns_theta_full 27.55
_diffrn_reflns_theta_max 27.55
_diffrn_reflns_theta_min 3.10
_exptl_absorpt_coefficient_mu 4.59
_exptl_absorpt_correction_T_max 0.883
_exptl_absorpt_correction_T_min 0.443
_exptl_absorpt_correction_type integration
_exptl_absorpt_process_details
;
Gaussian integration (Coppens, 1970)
;
_exptl_crystal_colour 'dark purple'
_exptl_crystal_density_diffrn 2.057
_exptl_crystal_density_method 'not measured'
_exptl_crystal_description needle
_exptl_crystal_F_000 1564.0
_exptl_crystal_size_max .2
_exptl_crystal_size_mid .06
_exptl_crystal_size_min .03
_refine_diff_density_max 2.585
_refine_diff_density_min -1.588
_refine_diff_density_rms 0.160
_refine_ls_extinction_method none
_refine_ls_goodness_of_fit_ref 1.033
_refine_ls_hydrogen_treatment constr
_refine_ls_matrix_type full
_refine_ls_number_parameters 642
_refine_ls_number_reflns 11895
_refine_ls_number_restraints 0
_refine_ls_restrained_S_all 1.033
_refine_ls_R_factor_all 0.0656
_refine_ls_R_factor_gt 0.0522
_refine_ls_shift/su_max 0.199
_refine_ls_shift/su_mean 0.005
_refine_ls_structure_factor_coef Fsqd
_refine_ls_weighting_details 'calc w=1/[\s^2^(Fo^2^)+ (0.1000P)^2^+0.0000P] where P=(Fo^2^+2Fc^2^)/3'
_refine_ls_weighting_scheme calc
_refine_ls_wR_factor_gt 0.1432
_refine_ls_wR_factor_ref 0.1555
_reflns_number_gt 9986
_reflns_number_total 11895
_reflns_threshold_expression >2sigma(I)
_cod_data_source_file ja900449y_si_007.cif
_cod_data_source_block global
_cod_original_cell_volume 2608.91(9)
_cod_original_sg_symbol_H-M 'P -1          '
_cod_original_formula_sum 'C34 H28 Cl10 Cu3 F9 N2 O9 Pt S3 '
_cod_database_code 4104226

loop_
_symmetry_equiv_pos_as_xyz
+X,+Y,+Z
-X,-Y,-Z

loop_
_atom_site_label
_atom_site_type_symbol
_atom_site_fract_x
_atom_site_fract_y
_atom_site_fract_z
_atom_site_U_iso_or_equiv
_atom_site_adp_type
_atom_site_occupancy
_atom_site_symmetry_multiplicity
_atom_site_calc_flag
_atom_site_refinement_flags
Pt1 Pt 0.347733(17) 0.132851(18) 0.691939(12) 0.03144(9) Uani 1 1 d .
Cu30 Cu 0.41258(7) 0.30499(7) 0.68753(5) 0.04404(19) Uani 1 1 d .
Cu31 Cu 0.21484(8) 0.50018(7) 0.71550(5) 0.0492(2) Uani 1 1 d .
Cu33 Cu 0.36897(8) 0.71335(7) 0.48139(5) 0.0473(2) Uani 1 1 d .
Cl12 Cl 0.53133(19) -0.14289(19) 0.61222(12) 0.0627(5) Uani 1 1 d .
Cl13 Cl 0.49404(19) -0.0289(2) 0.89290(11) 0.0633(5) Uani 1 1 d .
Cl22 Cl 0.03251(17) 0.19881(18) 0.85294(11) 0.0574(4) Uani 1 1 d .
Cl23 Cl 0.17127(16) 0.10909(15) 0.56101(10) 0.0499(4) Uani 1 1 d .
S32 S 0.18794(14) 0.74927(13) 0.63622(9) 0.0381(3) Uani 1 1 d .
S34 S 0.52566(12) 0.49854(12) 0.60759(8) 0.0336(3) Uani 1 1 d .
S35 S 0.37359(15) 0.38043(16) 0.85578(9) 0.0458(4) Uani 1 1 d .
F40 F 0.2319(5) 0.3632(5) 0.9791(3) 0.0821(16) Uani 1 1 d .
F41 F 0.3693(6) 0.2114(6) 0.9674(3) 0.097(2) Uani 1 1 d .
F42 F 0.2339(6) 0.2648(6) 0.8948(3) 0.096(2) Uani 1 1 d .
F47 F -0.0116(4) 0.8832(5) 0.6824(3) 0.0735(14) Uani 1 1 d .
F48 F -0.0190(4) 0.7649(5) 0.6161(3) 0.0691(13) Uani 1 1 d .
F49 F 0.0321(5) 0.9077(5) 0.5580(4) 0.0826(17) Uani 1 1 d .
F53 F 0.4960(4) 0.6006(4) 0.7249(3) 0.0681(13) Uani 1 1 d .
F54 F 0.6621(4) 0.5657(4) 0.6650(3) 0.0591(11) Uani 1 1 d .
F55 F 0.6128(4) 0.4319(4) 0.7408(2) 0.0600(11) Uani 1 1 d .
O36 O 0.4374(5) 0.3034(5) 0.8039(3) 0.0604(14) Uani 1 1 d .
O37 O 0.2835(5) 0.4730(5) 0.8201(3) 0.0576(13) Uani 1 1 d .
O38 O 0.4391(6) 0.4106(7) 0.9006(3) 0.077(2) Uani 1 1 d .
O43 O 0.1792(5) 0.6689(4) 0.7068(3) 0.0529(12) Uani 1 1 d .
O44 O 0.2382(4) 0.8284(4) 0.6459(3) 0.0503(11) Uani 1 1 d .
O45 O 0.2260(4) 0.7006(4) 0.5662(3) 0.0486(11) Uani 1 1 d .
O50 O 0.4984(4) 0.6048(4) 0.5550(3) 0.0484(11) Uani 1 1 d .
O51 O 0.4287(4) 0.4628(4) 0.6420(3) 0.0414(10) Uani 1 1 d .
O52 O 0.6219(4) 0.4099(4) 0.5808(3) 0.0468(11) Uani 1 1 d .
N2 N 0.4076(4) -0.0354(4) 0.7478(3) 0.0339(10) Uani 1 1 d .
N5 N 0.2005(4) 0.0876(4) 0.7273(3) 0.0331(10) Uani 1 1 d .
C3 C 0.3333(6) -0.0820(5) 0.7801(4) 0.0381(13) Uani 1 1 d .
C4 C 0.2132(5) -0.0129(5) 0.7679(3) 0.0361(12) Uani 1 1 d .
C6 C 0.5256(5) -0.0950(5) 0.7534(4) 0.0377(13) Uani 1 1 d .
C7 C 0.5937(6) -0.1447(6) 0.6920(4) 0.0452(15) Uani 1 1 d .
C8 C 0.7090(6) -0.1960(6) 0.6966(5) 0.0553(18) Uani 1 1 d .
C9 C 0.7588(7) -0.1972(7) 0.7607(5) 0.059(2) Uani 1 1 d .
C10 C 0.6937(7) -0.1485(7) 0.8221(5) 0.0561(19) Uani 1 1 d .
C11 C 0.5771(6) -0.0961(6) 0.8179(4) 0.0467(15) Uani 1 1 d .
C14 C 0.3580(7) -0.1997(6) 0.8253(4) 0.0500(17) Uani 1 1 d .
C15 C 0.1210(6) -0.0600(6) 0.8003(4) 0.0466(15) Uani 1 1 d .
C16 C 0.0909(5) 0.1585(5) 0.7043(4) 0.0379(13) Uani 1 1 d .
C17 C 0.0044(6) 0.2158(6) 0.7566(4) 0.0449(15) Uani 1 1 d .
C18 C -0.0979(6) 0.2866(7) 0.7338(5) 0.0553(18) Uani 1 1 d .
C19 C -0.1175(6) 0.3002(7) 0.6558(5) 0.0554(19) Uani 1 1 d .
C20 C -0.0354(6) 0.2471(6) 0.6032(4) 0.0481(16) Uani 1 1 d .
C21 C 0.0689(6) 0.1767(6) 0.6277(4) 0.0423(14) Uani 1 1 d .
C24 C 0.1755(6) 0.3617(5) 0.6967(3) 0.0367(12) Uani 1 1 d .
C25 C 0.0923(6) 0.4626(6) 0.6643(5) 0.0490(16) Uani 1 1 d .
C26 C 0.0992(7) 0.4987(6) 0.5833(4) 0.0513(17) Uani 1 1 d .
C27 C 0.1847(7) 0.4388(6) 0.5368(4) 0.0484(16) Uani 1 1 d .
C28 C 0.2668(6) 0.3395(5) 0.5680(4) 0.0405(13) Uani 1 1 d .
C29 C 0.2638(5) 0.2969(5) 0.6467(4) 0.0323(12) Uani 1 1 d .
C39 C 0.2992(8) 0.2987(8) 0.9272(4) 0.060(2) Uani 1 1 d .
C46 C 0.0386(6) 0.8323(6) 0.6225(5) 0.0512(17) Uani 1 1 d .
C52 C 0.5764(6) 0.5261(6) 0.6900(4) 0.0463(15) Uani 1 1 d .
C57 C 0.3478(7) 0.8837(6) 0.4590(4) 0.0488(17) Uani 1 1 d .
C58 C 0.4619(6) 0.8587(5) 0.4279(4) 0.0407(14) Uani 1 1 d .
C59 C 0.4963(5) 0.8547(5) 0.3478(3) 0.0341(12) Uani 1 1 d .
C60 C 0.4084(6) 0.8705(6) 0.3006(4) 0.0408(14) Uani 1 1 d .
C61 C 0.2960(6) 0.8896(6) 0.3333(5) 0.0506(17) Uani 1 1 d .
C62 C 0.2672(7) 0.8951(7) 0.4112(5) 0.061(2) Uani 1 1 d .
Cl64 Cl 0.0266(2) 0.2424(2) 0.0768(2) 0.0910(8) Uani 1 1 d .
Cl65 Cl 0.0154(3) 0.4475(3) 0.12755(18) 0.0902(8) Uani 1 1 d .
Cl71 Cl 0.3189(4) 0.4256(4) 0.1359(2) 0.1277(15) Uani 1 1 d .
Cl70 Cl 0.2359(4) 0.6406(4) 0.0370(3) 0.1333(14) Uani 1 1 d .
Cl66 Cl 0.7955(5) 0.0166(4) 0.0128(2) 0.1500(19) Uani 1 1 d .
Cl67 Cl 0.7603(6) 0.1117(8) -0.1459(2) 0.212(4) Uani 1 1 d .
C69 C 0.3569(9) 0.5232(11) 0.0629(6) 0.088(3) Uani 1 1 d .
C63 C -0.0577(10) 0.3783(10) 0.0913(8) 0.091(3) Uani 1 1 d .
C68 C 0.6994(18) 0.1089(19) -0.0581(11) 0.162(8) Uani 1 1 d .
H8 H 0.7571 -0.2328 0.6527 0.066 Uiso 1 1 calc R
H9 H 0.8427 -0.2338 0.7626 0.071 Uiso 1 1 calc R
H10 H 0.7295 -0.1505 0.8692 0.067 Uiso 1 1 calc R
H14A H 0.3204 -0.2459 0.7997 0.060 Uiso 1 1 calc R
H14B H 0.3225 -0.1968 0.8851 0.060 Uiso 1 1 calc R
H14C H 0.4488 -0.2412 0.8236 0.060 Uiso 1 1 calc R
H15A H 0.0964 -0.0486 0.8602 0.056 Uiso 1 1 calc R
H15B H 0.1503 -0.1487 0.7975 0.056 Uiso 1 1 calc R
H15C H 0.0488 -0.0171 0.7667 0.056 Uiso 1 1 calc R
H18 H -0.1574 0.3278 0.7716 0.066 Uiso 1 1 calc R
H19 H -0.1932 0.3498 0.6382 0.066 Uiso 1 1 calc R
H20 H -0.0505 0.2589 0.5476 0.058 Uiso 1 1 calc R
H24 H 0.1724 0.3360 0.7545 0.044 Uiso 1 1 calc R
H25 H 0.0299 0.5069 0.6988 0.059 Uiso 1 1 calc R
H26 H 0.0409 0.5688 0.5598 0.062 Uiso 1 1 calc R
H27 H 0.1892 0.4659 0.4792 0.058 Uiso 1 1 calc R
H28 H 0.3295 0.2983 0.5320 0.049 Uiso 1 1 calc R
H57 H 0.3256 0.8929 0.5148 0.059 Uiso 1 1 calc R
H58 H 0.5214 0.8430 0.4638 0.049 Uiso 1 1 calc R
H60 H 0.4274 0.8680 0.2437 0.049 Uiso 1 1 calc R
H61 H 0.2357 0.8993 0.2995 0.061 Uiso 1 1 calc R
H62 H 0.1864 0.9077 0.4333 0.074 Uiso 1 1 calc R
H69A H 0.3969 0.4845 0.0124 0.106 Uiso 1 1 calc R
H69B H 0.4175 0.5509 0.0827 0.106 Uiso 1 1 calc R
H63A H -0.1306 0.3733 0.1317 0.110 Uiso 1 1 calc R
H63B H -0.0883 0.4272 0.0366 0.110 Uiso 1 1 calc R
H68A H 0.6273 0.0805 -0.0540 0.195 Uiso 1 1 calc R
H68B H 0.6684 0.1931 -0.0449 0.195 Uiso 1 1 calc R

loop_
_atom_site_aniso_label
_atom_site_aniso_U_11
_atom_site_aniso_U_22
_atom_site_aniso_U_33
_atom_site_aniso_U_23
_atom_site_aniso_U_13
_atom_site_aniso_U_12
Pt1 0.02708(13) 0.03056(13) 0.03526(14) -0.00256(8) -0.00434(8) -0.00893(9)
Cu30 0.0464(5) 0.0412(4) 0.0504(4) -0.0097(3) -0.0065(3) -0.0197(4)
Cu31 0.0600(6) 0.0363(4) 0.0533(5) -0.0083(3) -0.0146(4) -0.0138(4)
Cu33 0.0532(5) 0.0320(4) 0.0481(4) -0.0067(3) -0.0007(4) -0.0055(3)
Cl12 0.0628(12) 0.0667(12) 0.0591(11) -0.0275(9) -0.0059(8) -0.0118(10)
Cl13 0.0642(12) 0.0785(14) 0.0427(9) -0.0092(8) -0.0107(8) -0.0160(10)
Cl22 0.0492(10) 0.0703(12) 0.0528(10) -0.0206(8) 0.0023(7) -0.0168(9)
Cl23 0.0537(10) 0.0464(9) 0.0498(9) -0.0141(7) -0.0080(7) -0.0118(7)
S32 0.0363(8) 0.0317(7) 0.0442(8) -0.0065(6) -0.0021(6) -0.0092(6)
S34 0.0305(7) 0.0317(7) 0.0386(7) -0.0070(5) -0.0049(5) -0.0086(6)
S35 0.0469(10) 0.0584(10) 0.0373(8) -0.0103(7) -0.0055(6) -0.0216(8)
F40 0.081(4) 0.101(4) 0.059(3) -0.018(3) 0.020(3) -0.033(3)
F41 0.122(6) 0.088(4) 0.062(3) 0.020(3) -0.029(3) -0.023(4)
F42 0.126(6) 0.120(5) 0.075(4) 0.009(3) -0.024(3) -0.092(5)
F47 0.047(3) 0.081(3) 0.092(4) -0.046(3) -0.002(2) -0.004(2)
F48 0.039(2) 0.088(4) 0.092(3) -0.039(3) -0.007(2) -0.022(2)
F49 0.070(4) 0.066(3) 0.095(4) 0.017(3) -0.031(3) -0.010(3)
F53 0.060(3) 0.072(3) 0.074(3) -0.045(2) -0.002(2) -0.007(2)
F54 0.055(3) 0.062(3) 0.074(3) -0.015(2) -0.010(2) -0.032(2)
F55 0.063(3) 0.069(3) 0.048(2) 0.003(2) -0.0181(19) -0.023(2)
O36 0.061(3) 0.072(4) 0.042(3) -0.013(2) -0.009(2) -0.010(3)
O37 0.073(4) 0.050(3) 0.044(3) -0.005(2) -0.010(2) -0.013(3)
O38 0.068(4) 0.128(6) 0.062(3) -0.040(4) 0.001(3) -0.054(4)
O43 0.068(4) 0.043(3) 0.043(3) -0.005(2) -0.004(2) -0.015(2)
O44 0.048(3) 0.050(3) 0.060(3) -0.018(2) 0.002(2) -0.024(2)
O45 0.045(3) 0.043(3) 0.055(3) -0.017(2) 0.006(2) -0.011(2)
O50 0.044(3) 0.047(3) 0.053(3) 0.004(2) -0.012(2) -0.018(2)
O51 0.033(2) 0.037(2) 0.055(3) -0.0088(19) -0.0019(18) -0.0133(18)
O52 0.041(3) 0.043(3) 0.055(3) -0.021(2) -0.003(2) -0.005(2)
N2 0.028(3) 0.028(2) 0.041(3) 0.0011(19) -0.0066(19) -0.0067(19)
N5 0.024(2) 0.033(2) 0.039(2) -0.006(2) -0.0039(18) -0.0059(19)
C3 0.041(3) 0.032(3) 0.039(3) -0.003(2) -0.003(2) -0.011(3)
C4 0.033(3) 0.042(3) 0.034(3) -0.004(2) -0.001(2) -0.017(3)
C6 0.034(3) 0.030(3) 0.042(3) 0.002(2) -0.009(2) -0.005(2)
C7 0.039(4) 0.034(3) 0.057(4) -0.012(3) -0.004(3) -0.003(3)
C8 0.039(4) 0.046(4) 0.067(5) -0.006(3) 0.000(3) -0.001(3)
C9 0.037(4) 0.048(4) 0.081(5) -0.001(4) -0.008(3) -0.006(3)
C10 0.047(4) 0.054(4) 0.063(5) 0.013(3) -0.024(3) -0.016(3)
C11 0.047(4) 0.040(3) 0.048(4) 0.003(3) -0.009(3) -0.013(3)
C14 0.049(4) 0.031(3) 0.059(4) -0.002(3) 0.002(3) -0.006(3)
C15 0.042(4) 0.043(4) 0.058(4) -0.012(3) 0.006(3) -0.021(3)
C16 0.031(3) 0.034(3) 0.048(3) -0.005(3) -0.011(2) -0.007(2)
C17 0.038(4) 0.045(4) 0.051(4) -0.008(3) -0.004(3) -0.012(3)
C18 0.031(4) 0.056(4) 0.073(5) -0.018(4) 0.002(3) -0.007(3)
C19 0.028(3) 0.053(4) 0.081(5) -0.003(4) -0.014(3) -0.009(3)
C20 0.035(4) 0.051(4) 0.058(4) -0.007(3) -0.016(3) -0.011(3)
C21 0.037(3) 0.037(3) 0.055(4) -0.006(3) -0.008(3) -0.014(3)
C24 0.041(3) 0.032(3) 0.035(3) -0.004(2) -0.004(2) -0.011(2)
C25 0.041(4) 0.035(3) 0.069(5) -0.009(3) -0.012(3) -0.007(3)
C26 0.051(4) 0.039(4) 0.061(4) -0.002(3) -0.021(3) -0.008(3)
C27 0.059(5) 0.043(4) 0.041(3) 0.005(3) -0.016(3) -0.017(3)
C28 0.044(4) 0.032(3) 0.043(3) -0.002(2) -0.010(3) -0.010(3)
C29 0.023(3) 0.025(3) 0.050(3) -0.003(2) -0.009(2) -0.009(2)
C39 0.073(6) 0.070(5) 0.044(4) 0.002(4) -0.015(3) -0.033(4)
C46 0.043(4) 0.046(4) 0.062(4) -0.015(3) -0.005(3) -0.008(3)
C52 0.040(4) 0.048(4) 0.054(4) -0.013(3) -0.003(3) -0.016(3)
C57 0.059(5) 0.034(3) 0.048(4) -0.013(3) 0.018(3) -0.016(3)
C58 0.043(4) 0.030(3) 0.040(3) 0.000(2) 0.000(2) -0.006(3)
C59 0.037(3) 0.030(3) 0.036(3) -0.002(2) -0.005(2) -0.013(2)
C60 0.037(3) 0.043(3) 0.044(3) 0.001(3) -0.007(2) -0.019(3)
C61 0.026(3) 0.050(4) 0.074(5) -0.008(3) -0.003(3) -0.012(3)
C62 0.048(5) 0.053(4) 0.078(5) -0.012(4) 0.016(4) -0.019(4)
Cl64 0.0651(16) 0.0679(15) 0.128(2) -0.0107(15) 0.0082(14) -0.0182(12)
Cl65 0.0749(17) 0.100(2) 0.1025(19) -0.0292(15) -0.0129(13) -0.0278(15)
Cl71 0.166(4) 0.141(3) 0.113(3) 0.011(2) -0.061(2) -0.095(3)
Cl70 0.130(3) 0.100(3) 0.179(4) -0.034(3) -0.051(3) -0.025(2)
Cl66 0.177(5) 0.138(4) 0.095(2) -0.009(2) -0.028(3) -0.001(3)
Cl67 0.231(6) 0.415(10) 0.073(2) -0.003(4) -0.021(3) -0.229(7)
C69 0.062(6) 0.131(10) 0.094(7) -0.062(7) 0.017(5) -0.044(6)
C63 0.067(7) 0.089(8) 0.118(9) -0.034(7) -0.024(6) -0.009(6)
C68 0.154(18) 0.21(2) 0.167(17) -0.099(16) 0.053(13) -0.098(17)

loop_
_atom_type_symbol
_atom_type_description
_atom_type_scat_dispersion_real
_atom_type_scat_dispersion_imag
_atom_type_scat_source
C C 0.0033 0.0016 'International Tables Vol C Tables 4.2.6.8 and 6.1.1.4'
H H 0.0000 0.0000 'International Tables Vol C Tables 4.2.6.8 and 6.1.1.4'
Cl Cl 0.1484 0.1585 'International Tables Vol C Tables 4.2.6.8 and 6.1.1.4'
Cu Cu 0.3201 1.2651 'International Tables Vol C Tables 4.2.6.8 and 6.1.1.4'
F F 0.0171 0.0103 'International Tables Vol C Tables 4.2.6.8 and 6.1.1.4'
N N 0.0061 0.0033 'International Tables Vol C Tables 4.2.6.8 and 6.1.1.4'
O O 0.0106 0.0060 'International Tables Vol C Tables 4.2.6.8 and 6.1.1.4'
Pt Pt -1.7033 8.3905 'International Tables Vol C Tables 4.2.6.8 and 6.1.1.4'
S S 0.1246 0.1234 'International Tables Vol C Tables 4.2.6.8 and 6.1.1.4'

loop_
_diffrn_radiation_wavelength
0.71073

loop_
_exptl_crystal_face_index_h
_exptl_crystal_face_index_k
_exptl_crystal_face_index_l
_exptl_crystal_face_perp_dist
-4 0 3 0.024
4 0 -3 0.034
1 5 1 0.052
-2 -7 -1 0.150
1 0 -17 0.007
0 0 1 0.022

loop_
_geom_angle_atom_site_label_1
_geom_angle_atom_site_label_2
_geom_angle_atom_site_label_3
_geom_angle
_geom_angle_site_symmetry_1
_geom_angle_site_symmetry_3
C59 Pt1 C29 93.8(2) 2_666 .
C59 Pt1 N5 168.5(2) 2_666 .
C29 Pt1 N5 95.3(2) . .
C59 Pt1 N2 95.4(2) 2_666 .
C29 Pt1 N2 170.6(2) . .
N5 Pt1 N2 75.75(19) . .
C59 Pt1 Cu30 53.55(17) 2_666 .
C29 Pt1 Cu30 53.83(15) . .
N5 Pt1 Cu30 137.93(14) . .
N2 Pt1 Cu30 132.10(14) . .
O51 Cu30 O36 96.1(2) . .
O51 Cu30 C59 129.7(2) . 2_666
O36 Cu30 C59 111.5(2) . 2_666
O51 Cu30 C29 108.56(19) . .
O36 Cu30 C29 127.3(2) . .
C59 Cu30 C29 87.5(2) 2_666 .
O51 Cu30 Pt1 155.73(13) . .
O36 Cu30 Pt1 106.32(18) . .
C59 Cu30 Pt1 49.47(16) 2_666 .
C29 Cu30 Pt1 49.93(14) . .
O51 Cu30 Cu31 63.36(13) . .
O36 Cu30 Cu31 82.75(16) . .
C59 Cu30 Cu31 156.56(17) 2_666 .
C29 Cu30 Cu31 69.17(16) . .
Pt1 Cu30 Cu31 109.74(3) . .
O43 Cu31 O37 89.9(2) . .
O43 Cu31 C24 150.9(2) . .
O37 Cu31 C24 114.0(2) . .
O43 Cu31 C25 111.8(2) . .
O37 Cu31 C25 142.1(3) . .
C24 Cu31 C25 39.1(2) . .
O43 Cu31 Cu30 137.59(17) . .
O37 Cu31 Cu30 82.67(16) . .
C24 Cu31 Cu30 65.47(18) . .
C25 Cu31 Cu30 98.8(2) . .
C57 Cu33 O52 137.8(3) . 2_666
C57 Cu33 O50 117.5(3) . .
O52 Cu33 O50 94.7(2) 2_666 .
C57 Cu33 O45 103.6(2) . .
O52 Cu33 O45 99.2(2) 2_666 .
O50 Cu33 O45 95.77(19) . .
C57 Cu33 C62 34.7(3) . .
O52 Cu33 C62 108.8(3) 2_666 .
O50 Cu33 C62 152.1(3) . .
O45 Cu33 C62 95.1(2) . .
C57 Cu33 C58 34.4(3) . .
O52 Cu33 C58 121.8(2) 2_666 .
O50 Cu33 C58 96.6(2) . .
O45 Cu33 C58 135.8(2) . .
C62 Cu33 C58 58.4(3) . .
O44 S32 O45 116.7(3) . .
O44 S32 O43 113.2(3) . .
O45 S32 O43 114.4(3) . .
O44 S32 C46 104.9(3) . .
O45 S32 C46 102.5(3) . .
O43 S32 C46 102.9(4) . .
O50 S34 O52 115.3(3) . .
O50 S34 O51 114.8(3) . .
O52 S34 O51 113.8(3) . .
O50 S34 C52 104.0(3) . .
O52 S34 C52 102.7(3) . .
O51 S34 C52 104.1(3) . .
O38 S35 O36 115.7(4) . .
O38 S35 O37 114.9(4) . .
O36 S35 O37 112.9(3) . .
O38 S35 C39 104.4(4) . .
O36 S35 C39 103.1(4) . .
O37 S35 C39 103.7(4) . .
S35 O36 Cu30 129.4(3) . .
S35 O37 Cu31 131.3(3) . .
S32 O43 Cu31 126.9(3) . .
S32 O45 Cu33 127.8(3) . .
S34 O50 Cu33 140.3(3) . .
S34 O51 Cu30 132.5(3) . .
S34 O52 Cu33 130.8(3) . 2_666
C3 N2 C6 120.4(5) . .
C3 N2 Pt1 117.2(4) . .
C6 N2 Pt1 122.3(4) . .
C4 N5 C16 119.9(5) . .
C4 N5 Pt1 117.0(4) . .
C16 N5 Pt1 122.9(4) . .
N2 C3 C4 115.5(5) . .
N2 C3 C14 125.7(6) . .
C4 C3 C14 118.7(6) . .
N5 C4 C15 125.8(6) . .
N5 C4 C3 114.2(5) . .
C15 C4 C3 120.1(6) . .
C7 C6 C11 118.5(6) . .
C7 C6 N2 120.8(6) . .
C11 C6 N2 120.4(6) . .
C8 C7 C6 120.0(7) . .
C8 C7 Cl12 121.1(6) . .
C6 C7 Cl12 118.8(5) . .
C9 C8 C7 121.0(7) . .
C10 C9 C8 120.3(7) . .
C9 C10 C11 119.2(7) . .
C10 C11 C6 121.0(7) . .
C10 C11 Cl13 120.0(6) . .
C6 C11 Cl13 119.0(6) . .
C21 C16 C17 117.7(6) . .
C21 C16 N5 119.7(6) . .
C17 C16 N5 122.5(6) . .
C18 C17 C16 122.4(7) . .
C18 C17 Cl22 119.1(6) . .
C16 C17 Cl22 118.5(5) . .
C17 C18 C19 117.9(7) . .
C20 C19 C18 121.4(6) . .
C19 C20 C21 119.4(7) . .
C16 C21 C20 121.1(7) . .
C16 C21 Cl23 119.9(5) . .
C20 C21 Cl23 119.0(6) . .
C25 C24 C29 120.2(6) . .
C25 C24 Cu31 71.8(4) . .
C29 C24 Cu31 111.1(4) . .
C26 C25 C24 119.2(7) . .
C26 C25 Cu31 110.9(5) . .
C24 C25 Cu31 69.1(4) . .
C27 C26 C25 120.1(6) . .
C26 C27 C28 121.3(6) . .
C29 C28 C27 122.0(7) . .
C28 C29 C24 117.1(5) . .
C28 C29 Pt1 123.4(5) . .
C24 C29 Pt1 117.5(4) . .
C28 C29 Cu30 107.2(4) . .
C24 C29 Cu30 100.6(4) . .
Pt1 C29 Cu30 76.24(18) . .
F42 C39 F41 109.2(8) . .
F42 C39 F40 107.4(8) . .
F41 C39 F40 106.5(7) . .
F42 C39 S35 111.9(5) . .
F41 C39 S35 112.1(7) . .
F40 C39 S35 109.5(6) . .
F49 C46 F47 109.7(7) . .
F49 C46 F48 108.1(7) . .
F47 C46 F48 107.5(6) . .
F49 C46 S32 110.1(5) . .
F47 C46 S32 111.2(5) . .
F48 C46 S32 110.2(5) . .
F53 C52 F54 108.2(6) . .
F53 C52 F55 109.2(6) . .
F54 C52 F55 108.3(6) . .
F53 C52 S34 110.9(5) . .
F54 C52 S34 109.8(5) . .
F55 C52 S34 110.3(5) . .
C62 C57 C58 118.6(7) . .
C62 C57 Cu33 86.4(5) . .
C58 C57 Cu33 89.2(4) . .
C57 C58 C59 122.8(7) . .
C57 C58 Cu33 56.4(4) . .
C59 C58 Cu33 108.4(4) . .
C58 C59 C60 115.8(6) . .
C58 C59 Pt1 116.5(5) . 2_666
C60 C59 Pt1 125.8(4) . 2_666
C58 C59 Cu30 119.2(4) . 2_666
C60 C59 Cu30 89.9(4) . 2_666
Pt1 C59 Cu30 77.0(2) 2_666 2_666
C61 C60 C59 120.6(6) . .
C62 C61 C60 121.0(7) . .
C61 C62 C57 121.0(7) . .
C61 C62 Cu33 106.3(5) . .
C57 C62 Cu33 58.9(4) . .
Cl71 C69 Cl70 110.6(6) . .
Cl64 C63 Cl65 113.0(6) . .
Cl67 C68 Cl66 112.0(12) . .
C9 C8 H8 119.5 . .
C7 C8 H8 119.5 . .
C10 C9 H9 119.9 . .
C8 C9 H9 119.9 . .
C9 C10 H10 120.4 . .
C11 C10 H10 120.4 . .
C3 C14 H14A 109.5 . .
C3 C14 H14B 109.5 . .
H14A C14 H14B 109.5 . .
C3 C14 H14C 109.5 . .
H14A C14 H14C 109.5 . .
H14B C14 H14C 109.5 . .
C4 C15 H15A 109.5 . .
C4 C15 H15B 109.5 . .
H15A C15 H15B 109.5 . .
C4 C15 H15C 109.5 . .
H15A C15 H15C 109.5 . .
H15B C15 H15C 109.5 . .
C17 C18 H18 121.0 . .
C19 C18 H18 121.0 . .
C20 C19 H19 119.3 . .
C18 C19 H19 119.3 . .
C19 C20 H20 120.3 . .
C21 C20 H20 120.3 . .
C25 C24 H24 119.9 . .
C29 C24 H24 119.9 . .
Cu31 C24 H24 87.3 . .
C26 C25 H25 120.4 . .
C24 C25 H25 120.4 . .
Cu31 C25 H25 90.0 . .
C27 C26 H26 120.0 . .
C25 C26 H26 120.0 . .
C26 C27 H27 119.4 . .
C28 C27 H27 119.4 . .
C29 C28 H28 119.0 . .
C27 C28 H28 119.0 . .
C62 C57 H57 120.7 . .
C58 C57 H57 120.7 . .
Cu33 C57 H57 94.3 . .
C57 C58 H58 118.6 . .
C59 C58 H58 118.6 . .
Cu33 C58 H58 104.4 . .
C61 C60 H60 119.7 . .
C59 C60 H60 119.7 . .
C62 C61 H61 119.5 . .
C60 C61 H61 119.5 . .
C61 C62 H62 119.5 . .
C57 C62 H62 119.5 . .
Cu33 C62 H62 103.8 . .
Cl71 C69 H69A 109.5 . .
Cl70 C69 H69A 109.5 . .
Cl71 C69 H69B 109.5 . .
Cl70 C69 H69B 109.5 . .
H69A C69 H69B 108.1 . .
Cl64 C63 H63A 109.0 . .
Cl65 C63 H63A 109.0 . .
Cl64 C63 H63B 109.0 . .
Cl65 C63 H63B 109.0 . .
H63A C63 H63B 107.8 . .
Cl67 C68 H68A 109.2 . .
Cl66 C68 H68A 109.2 . .
Cl67 C68 H68B 109.2 . .
Cl66 C68 H68B 109.2 . .
H68A C68 H68B 107.9 . .

loop_
_geom_bond_atom_site_label_1
_geom_bond_atom_site_label_2
_geom_bond_distance
_geom_bond_site_symmetry_2
Pt1 C59 2.028(6) 2_666
Pt1 C29 2.048(5) .
Pt1 N5 2.097(5) .
Pt1 N2 2.097(5) .
Pt1 Cu30 2.5995(8) .
Cu30 O51 2.083(5) .
Cu30 O36 2.123(5) .
Cu30 C59 2.146(6) 2_666
Cu30 C29 2.160(5) .
Cu30 Cu31 2.9208(13) .
Cu31 O43 2.034(5) .
Cu31 O37 2.077(5) .
Cu31 C24 2.112(6) .
Cu31 C25 2.148(7) .
Cu33 C57 2.069(7) .
Cu33 O52 2.079(5) 2_666
Cu33 O50 2.148(5) .
Cu33 O45 2.177(5) .
Cu33 C62 2.412(9) .
Cu33 C58 2.484(7) .
Cl12 C7 1.715(7) .
Cl13 C11 1.734(8) .
Cl22 C17 1.746(7) .
Cl23 C21 1.724(7) .
S32 O44 1.425(5) .
S32 O45 1.443(5) .
S32 O43 1.451(5) .
S32 C46 1.839(8) .
S34 O50 1.440(5) .
S34 O52 1.442(5) .
S34 O51 1.451(5) .
S34 C52 1.827(7) .
S35 O38 1.426(6) .
S35 O36 1.437(6) .
S35 O37 1.438(6) .
S35 C39 1.817(8) .
F40 C39 1.356(11) .
F41 C39 1.309(10) .
F42 C39 1.308(10) .
F47 C46 1.319(9) .
F48 C46 1.342(9) .
F49 C46 1.319(9) .
F53 C52 1.304(8) .
F54 C52 1.324(8) .
F55 C52 1.326(8) .
O52 Cu33 2.079(5) 2_666
N2 C3 1.279(8) .
N2 C6 1.425(8) .
N5 C4 1.305(8) .
N5 C16 1.431(7) .
C3 C4 1.489(9) .
C3 C14 1.501(8) .
C4 C15 1.474(8) .
C6 C7 1.390(9) .
C6 C11 1.396(10) .
C7 C8 1.379(10) .
C8 C9 1.375(12) .
C9 C10 1.374(12) .
C10 C11 1.395(11) .
C16 C21 1.379(9) .
C16 C17 1.410(9) .
C17 C18 1.358(10) .
C18 C19 1.401(12) .
C19 C20 1.367(11) .
C20 C21 1.386(9) .
C24 C25 1.426(9) .
C24 C29 1.437(9) .
C25 C26 1.402(11) .
C26 C27 1.354(11) .
C27 C28 1.401(9) .
C28 C29 1.377(9) .
C57 C62 1.375(13) .
C57 C58 1.405(10) .
C58 C59 1.416(9) .
C59 C60 1.425(8) .
C59 Pt1 2.028(6) 2_666
C59 Cu30 2.146(6) 2_666
C60 C61 1.398(9) .
C61 C62 1.373(12) .
Cl64 C63 1.749(12) .
Cl65 C63 1.753(12) .
Cl71 C69 1.726(13) .
Cl70 C69 1.771(13) .
Cl66 C68 1.81(2) .
Cl67 C68 1.611(18) .
C8 H8 1.0000 .
C9 H9 1.0000 .
C10 H10 1.0000 .
C14 H14A 1.0800 .
C14 H14B 1.0800 .
C14 H14C 1.0800 .
C15 H15A 1.0800 .
C15 H15B 1.0800 .
C15 H15C 1.0800 .
C18 H18 1.0000 .
C19 H19 1.0000 .
C20 H20 1.0000 .
C24 H24 1.0000 .
C25 H25 1.0000 .
C26 H26 1.0000 .
C27 H27 1.0000 .
C28 H28 1.0000 .
C57 H57 1.0000 .
C58 H58 1.0000 .
C60 H60 1.0000 .
C61 H61 1.0000 .
C62 H62 1.0000 .
C69 H69A 1.0800 .
C69 H69B 1.0800 .
C63 H63A 1.0800 .
C63 H63B 1.0800 .
C68 H68A 1.0800 .
C68 H68B 1.0800 .

loop_
_geom_torsion_atom_site_label_1
_geom_torsion_atom_site_label_2
_geom_torsion_atom_site_label_3
_geom_torsion_atom_site_label_4
_geom_torsion
_geom_torsion_site_symmetry_1
_geom_torsion_site_symmetry_4
C59 Pt1 Cu30 O51 98.6(4) 2_666 .
C29 Pt1 Cu30 O51 -31.4(4) . .
N5 Pt1 Cu30 O51 -81.6(4) . .
N2 Pt1 Cu30 O51 158.0(4) . .
C59 Pt1 Cu30 O36 -104.7(3) 2_666 .
C29 Pt1 Cu30 O36 125.3(3) . .
N5 Pt1 Cu30 O36 75.1(3) . .
N2 Pt1 Cu30 O36 -45.2(3) . .
C29 Pt1 Cu30 C59 -130.0(3) . 2_666
N5 Pt1 Cu30 C59 179.8(3) . 2_666
N2 Pt1 Cu30 C59 59.4(3) . 2_666
C59 Pt1 Cu30 C29 130.0(3) 2_666 .
N5 Pt1 Cu30 C29 -50.2(3) . .
N2 Pt1 Cu30 C29 -170.5(3) . .
C59 Pt1 Cu30 Cu31 167.3(2) 2_666 .
C29 Pt1 Cu30 Cu31 37.3(2) . .
N5 Pt1 Cu30 Cu31 -12.9(2) . .
N2 Pt1 Cu30 Cu31 -133.25(19) . .
O51 Cu30 Cu31 O43 -13.6(3) . .
O36 Cu30 Cu31 O43 87.0(3) . .
C59 Cu30 Cu31 O43 -143.4(4) 2_666 .
C29 Cu30 Cu31 O43 -138.5(3) . .
Pt1 Cu30 Cu31 O43 -168.2(2) . .
O51 Cu30 Cu31 O37 -95.3(2) . .
O36 Cu30 Cu31 O37 5.3(2) . .
C59 Cu30 Cu31 O37 134.8(4) 2_666 .
C29 Cu30 Cu31 O37 139.8(2) . .
Pt1 Cu30 Cu31 O37 110.04(17) . .
O51 Cu30 Cu31 C24 144.0(2) . .
O36 Cu30 Cu31 C24 -115.4(2) . .
C59 Cu30 Cu31 C24 14.2(4) 2_666 .
C29 Cu30 Cu31 C24 19.1(2) . .
Pt1 Cu30 Cu31 C24 -10.61(18) . .
O51 Cu30 Cu31 C25 123.0(3) . .
O36 Cu30 Cu31 C25 -136.5(3) . .
C59 Cu30 Cu31 C25 -6.9(4) 2_666 .
C29 Cu30 Cu31 C25 -1.9(3) . .
Pt1 Cu30 Cu31 C25 -31.7(2) . .
O38 S35 O36 Cu30 -138.1(5) . .
O37 S35 O36 Cu30 -2.7(6) . .
C39 S35 O36 Cu30 108.6(5) . .
O51 Cu30 O36 S35 59.1(5) . .
C59 Cu30 O36 S35 -163.8(5) 2_666 .
C29 Cu30 O36 S35 -59.9(6) . .
Pt1 Cu30 O36 S35 -111.5(5) . .
Cu31 Cu30 O36 S35 -3.0(5) . .
O38 S35 O37 Cu31 147.0(4) . .
O36 S35 O37 Cu31 11.3(6) . .
C39 S35 O37 Cu31 -99.7(5) . .
O43 Cu31 O37 S35 -149.1(5) . .
C24 Cu31 O37 S35 48.0(6) . .
C25 Cu31 O37 S35 83.9(6) . .
Cu30 Cu31 O37 S35 -10.9(5) . .
O44 S32 O43 Cu31 -136.9(4) . .
O45 S32 O43 Cu31 0.1(6) . .
C46 S32 O43 Cu31 110.5(4) . .
O37 Cu31 O43 S32 142.1(5) . .
C24 Cu31 O43 S32 -71.4(7) . .
C25 Cu31 O43 S32 -69.8(5) . .
Cu30 Cu31 O43 S32 63.2(5) . .
O44 S32 O45 Cu33 10.1(5) . .
O43 S32 O45 Cu33 -125.3(4) . .
C46 S32 O45 Cu33 124.1(4) . .
C57 Cu33 O45 S32 -48.2(5) . .
O52 Cu33 O45 S32 167.6(4) 2_666 .
O50 Cu33 O45 S32 71.8(4) . .
C62 Cu33 O45 S32 -82.4(4) . .
C58 Cu33 O45 S32 -33.9(5) . .
O52 S34 O50 Cu33 111.3(5) . .
O51 S34 O50 Cu33 -24.0(6) . .
C52 S34 O50 Cu33 -137.1(5) . .
C57 Cu33 O50 S34 153.5(5) . .
O52 Cu33 O50 S34 -54.8(5) 2_666 .
O45 Cu33 O50 S34 44.9(6) . .
C62 Cu33 O50 S34 157.3(5) . .
C58 Cu33 O50 S34 -177.6(5) . .
O50 S34 O51 Cu30 155.3(4) . .
O52 S34 O51 Cu30 19.3(5) . .
C52 S34 O51 Cu30 -91.7(4) . .
O36 Cu30 O51 S34 90.5(4) . .
C59 Cu30 O51 S34 -34.2(5) 2_666 .
C29 Cu30 O51 S34 -136.8(4) . .
Pt1 Cu30 O51 S34 -111.9(4) . .
Cu31 Cu30 O51 S34 169.2(4) . .
O50 S34 O52 Cu33 -92.0(4) . 2_666
O51 S34 O52 Cu33 43.7(5) . 2_666
C52 S34 O52 Cu33 155.6(4) . 2_666
C59 Pt1 N2 C3 -177.3(5) 2_666 .
C29 Pt1 N2 C3 12.8(15) . .
N5 Pt1 N2 C3 -4.7(5) . .
Cu30 Pt1 N2 C3 138.6(4) . .
C59 Pt1 N2 C6 5.8(5) 2_666 .
C29 Pt1 N2 C6 -164.2(12) . .
N5 Pt1 N2 C6 178.3(5) . .
Cu30 Pt1 N2 C6 -38.3(5) . .
C59 Pt1 N5 C4 44.2(12) 2_666 .
C29 Pt1 N5 C4 -173.5(5) . .
N2 Pt1 N5 C4 3.7(4) . .
Cu30 Pt1 N5 C4 -135.0(4) . .
C59 Pt1 N5 C16 -131.4(9) 2_666 .
C29 Pt1 N5 C16 10.8(5) . .
N2 Pt1 N5 C16 -172.0(5) . .
Cu30 Pt1 N5 C16 49.3(5) . .
C6 N2 C3 C4 -178.0(5) . .
Pt1 N2 C3 C4 5.0(7) . .
C6 N2 C3 C14 -0.7(10) . .
Pt1 N2 C3 C14 -177.7(5) . .
C16 N5 C4 C15 -6.0(10) . .
Pt1 N5 C4 C15 178.2(5) . .
C16 N5 C4 C3 173.5(5) . .
Pt1 N5 C4 C3 -2.3(7) . .
N2 C3 C4 N5 -1.8(8) . .
C14 C3 C4 N5 -179.2(6) . .
N2 C3 C4 C15 177.8(6) . .
C14 C3 C4 C15 0.3(9) . .
C3 N2 C6 C7 100.6(8) . .
Pt1 N2 C6 C7 -82.6(7) . .
C3 N2 C6 C11 -85.2(8) . .
Pt1 N2 C6 C11 91.6(6) . .
C11 C6 C7 C8 1.6(10) . .
N2 C6 C7 C8 175.9(6) . .
C11 C6 C7 Cl12 -179.5(5) . .
N2 C6 C7 Cl12 -5.2(9) . .
C6 C7 C8 C9 -1.2(12) . .
Cl12 C7 C8 C9 180.0(6) . .
C7 C8 C9 C10 1.0(12) . .
C8 C9 C10 C11 -1.2(12) . .
C9 C10 C11 C6 1.6(11) . .
C9 C10 C11 Cl13 -177.4(6) . .
C7 C6 C11 C10 -1.9(10) . .
N2 C6 C11 C10 -176.2(6) . .
C7 C6 C11 Cl13 177.1(5) . .
N2 C6 C11 Cl13 2.8(9) . .
C4 N5 C16 C21 -106.5(7) . .
Pt1 N5 C16 C21 69.1(7) . .
C4 N5 C16 C17 76.5(8) . .
Pt1 N5 C16 C17 -108.0(6) . .
C21 C16 C17 C18 0.1(11) . .
N5 C16 C17 C18 177.2(7) . .
C21 C16 C17 Cl22 -177.3(5) . .
N5 C16 C17 Cl22 -0.2(9) . .
C16 C17 C18 C19 1.5(12) . .
Cl22 C17 C18 C19 178.9(6) . .
C17 C18 C19 C20 -2.1(12) . .
C18 C19 C20 C21 1.1(12) . .
C17 C16 C21 C20 -1.2(10) . .
N5 C16 C21 C20 -178.4(6) . .
C17 C16 C21 Cl23 -180.0(5) . .
N5 C16 C21 Cl23 2.9(9) . .
C19 C20 C21 C16 0.6(11) . .
C19 C20 C21 Cl23 179.4(6) . .
O43 Cu31 C24 C25 2.4(7) . .
O37 Cu31 C24 C25 145.2(4) . .
Cu30 Cu31 C24 C25 -145.7(4) . .
O43 Cu31 C24 C29 118.5(5) . .
O37 Cu31 C24 C29 -98.7(4) . .
C25 Cu31 C24 C29 116.2(6) . .
Cu30 Cu31 C24 C29 -29.6(4) . .
C29 C24 C25 C26 -1.3(10) . .
Cu31 C24 C25 C26 103.0(7) . .
C29 C24 C25 Cu31 -104.3(6) . .
O43 Cu31 C25 C26 66.8(6) . .
O37 Cu31 C25 C26 -172.5(4) . .
C24 Cu31 C25 C26 -114.4(7) . .
Cu30 Cu31 C25 C26 -83.2(5) . .
O43 Cu31 C25 C24 -178.8(4) . .
O37 Cu31 C25 C24 -58.1(6) . .
Cu30 Cu31 C25 C24 31.2(4) . .
C24 C25 C26 C27 -0.6(11) . .
Cu31 C25 C26 C27 76.4(8) . .
C25 C26 C27 C28 0.8(12) . .
C26 C27 C28 C29 1.2(11) . .
C27 C28 C29 C24 -3.1(9) . .
C27 C28 C29 Pt1 160.4(5) . .
C27 C28 C29 Cu30 -115.0(6) . .
C25 C24 C29 C28 3.1(9) . .
Cu31 C24 C29 C28 -77.5(6) . .
C25 C24 C29 Pt1 -161.4(5) . .
Cu31 C24 C29 Pt1 118.0(3) . .
C25 C24 C29 Cu30 118.7(6) . .
Cu31 C24 C29 Cu30 38.1(4) . .
C59 Pt1 C29 C28 63.6(5) 2_666 .
N5 Pt1 C29 C28 -109.4(5) . .
N2 Pt1 C29 C28 -126.5(12) . .
Cu30 Pt1 C29 C28 101.7(5) . .
C59 Pt1 C29 C24 -133.0(5) 2_666 .
N5 Pt1 C29 C24 54.0(5) . .
N2 Pt1 C29 C24 37.0(15) . .
Cu30 Pt1 C29 C24 -94.9(5) . .
C59 Pt1 C29 Cu30 -38.1(2) 2_666 .
N5 Pt1 C29 Cu30 148.89(18) . .
N2 Pt1 C29 Cu30 131.8(12) . .
O51 Cu30 C29 C28 45.7(5) . .
O36 Cu30 C29 C28 159.1(4) . .
C59 Cu30 C29 C28 -85.6(4) 2_666 .
Pt1 Cu30 C29 C28 -121.2(5) . .
Cu31 Cu30 C29 C28 96.4(4) . .
O51 Cu30 C29 C24 -77.1(4) . .
O36 Cu30 C29 C24 36.2(5) . .
C59 Cu30 C29 C24 151.6(4) 2_666 .
Pt1 Cu30 C29 C24 115.9(4) . .
Cu31 Cu30 C29 C24 -26.5(3) . .
O51 Cu30 C29 Pt1 166.93(16) . .
O36 Cu30 C29 Pt1 -79.7(3) . .
C59 Cu30 C29 Pt1 35.6(2) 2_666 .
Cu31 Cu30 C29 Pt1 -142.40(19) . .
O38 S35 C39 F42 179.6(7) . .
O36 S35 C39 F42 -59.1(8) . .
O37 S35 C39 F42 58.9(8) . .
O38 S35 C39 F41 -57.4(8) . .
O36 S35 C39 F41 64.0(7) . .
O37 S35 C39 F41 -178.1(6) . .
O38 S35 C39 F40 60.6(7) . .
O36 S35 C39 F40 -178.1(5) . .
O37 S35 C39 F40 -60.1(6) . .
O44 S32 C46 F49 63.6(6) . .
O45 S32 C46 F49 -58.8(6) . .
O43 S32 C46 F49 -177.8(5) . .
O44 S32 C46 F47 -58.2(6) . .
O45 S32 C46 F47 179.4(5) . .
O43 S32 C46 F47 60.4(6) . .
O44 S32 C46 F48 -177.3(5) . .
O45 S32 C46 F48 60.3(6) . .
O43 S32 C46 F48 -58.7(6) . .
O50 S34 C52 F53 63.5(6) . .
O52 S34 C52 F53 -175.9(5) . .
O51 S34 C52 F53 -57.0(6) . .
O50 S34 C52 F54 -56.0(6) . .
O52 S34 C52 F54 64.5(5) . .
O51 S34 C52 F54 -176.6(5) . .
O50 S34 C52 F55 -175.3(5) . .
O52 S34 C52 F55 -54.8(5) . .
O51 S34 C52 F55 64.1(5) . .
O52 Cu33 C57 C62 41.5(6) 2_666 .
O50 Cu33 C57 C62 176.8(4) . .
O45 Cu33 C57 C62 -79.2(5) . .
C58 Cu33 C57 C62 118.7(7) . .
O52 Cu33 C57 C58 -77.2(6) 2_666 .
O50 Cu33 C57 C58 58.1(5) . .
O45 Cu33 C57 C58 162.1(4) . .
C62 Cu33 C57 C58 -118.7(7) . .
C62 C57 C58 C59 5.8(10) . .
Cu33 C57 C58 C59 91.3(6) . .
C62 C57 C58 Cu33 -85.5(7) . .
O52 Cu33 C58 C57 129.6(5) 2_666 .
O50 Cu33 C58 C57 -130.6(5) . .
O45 Cu33 C58 C57 -25.3(6) . .
C62 Cu33 C58 C57 35.9(5) . .
C57 Cu33 C58 C59 -117.7(7) . .
O52 Cu33 C58 C59 11.9(5) 2_666 .
O50 Cu33 C58 C59 111.6(4) . .
O45 Cu33 C58 C59 -143.0(4) . .
C62 Cu33 C58 C59 -81.8(5) . .
C57 C58 C59 C60 -4.0(9) . .
Cu33 C58 C59 C60 57.4(6) . .
C57 C58 C59 Pt1 161.1(5) . 2_666
Cu33 C58 C59 Pt1 -137.6(3) . 2_666
C57 C58 C59 Cu30 -109.5(6) . 2_666
Cu33 C58 C59 Cu30 -48.2(5) . 2_666
C58 C59 C60 C61 0.5(9) . .
Pt1 C59 C60 C61 -162.9(5) 2_666 .
Cu30 C59 C60 C61 123.3(6) 2_666 .
C59 C60 C61 C62 1.0(11) . .
C60 C61 C62 C57 0.9(12) . .
C60 C61 C62 Cu33 -62.3(8) . .
C58 C57 C62 C61 -4.1(11) . .
Cu33 C57 C62 C61 -91.2(8) . .
C58 C57 C62 Cu33 87.1(6) . .
C57 Cu33 C62 C61 116.7(7) . .
O52 Cu33 C62 C61 -35.3(6) 2_666 .
O50 Cu33 C62 C61 110.7(7) . .
O45 Cu33 C62 C61 -136.8(5) . .
C58 Cu33 C62 C61 81.1(5) . .
O52 Cu33 C62 C57 -152.0(4) 2_666 .
O50 Cu33 C62 C57 -6.0(8) . .
O45 Cu33 C62 C57 106.5(4) . .
C58 Cu33 C62 C57 -35.6(4) . .
